data_7052608
loop_
_publ_author_name
'Pospisil, Jiri'
'Jess, Inke'
'N\"ather, Christian'
'Necas, Marek'
'Taborsky, Petr'

_publ_section_title
;
 Luminescence properties of &#x201C;double-stranded staircase&#x201D;
 copper(i) halide coordination polymers with N-containing ligands
;
_journal_issue 4
_journal_name_full 'New Journal of Chemistry'
_journal_page_first 861
_journal_paper_doi 10.1039/c0nj00809e
_journal_volume 35
_journal_year 2011
_chemical_formula_sum 'C2 H2 Br Cu N'
_chemical_formula_weight 183.50
_chemical_name_systematic
;
?
;
_space_group_IT_number 2
_symmetry_cell_setting triclinic
_symmetry_space_group_name_Hall '-P 1'
_symmetry_space_group_name_H-M 'P -1'
_atom_sites_solution_hydrogens geom
_atom_sites_solution_primary direct
_atom_sites_solution_secondary difmap
_audit_creation_method SHELXL-97
_cell_angle_alpha 107.693(9)
_cell_angle_beta 99.426(8)
_cell_angle_gamma 94.527(8)
_cell_formula_units_Z 2
_cell_length_a 3.9006(4)
_cell_length_b 6.9280(7)
_cell_length_c 7.7307(8)
_cell_measurement_reflns_used 897
_cell_measurement_temperature 120(2)
_cell_measurement_theta_max 27.3518
_cell_measurement_theta_min 3.1202
_cell_volume 194.49(4)
_computing_cell_refinement 'CrysAlis RED (Oxford Diffraction Ltd, 2009)'
_computing_data_collection 'CrysAlis CCD (Oxford Diffraction Ltd, 2009)'
_computing_data_reduction 'CrysAlis RED (Oxford Diffraction Ltd, 2009)'
_computing_structure_refinement 'SHELXL-97 (Sheldrick, 1997)'
_computing_structure_solution 'SHELXS-97 (Sheldrick, 1990)'
_diffrn_ambient_temperature 120(2)
_diffrn_detector_area_resol_mean 8.4353
_diffrn_measured_fraction_theta_full 0.993
_diffrn_measured_fraction_theta_max 0.993
_diffrn_measurement_device_type 'Xcalibur, Sapphire2, large Be window'
_diffrn_measurement_method '\w scan'
_diffrn_radiation_monochromator graphite
_diffrn_radiation_source 'Enhance (Mo) X-ray Source'
_diffrn_radiation_type MoK\a
_diffrn_radiation_wavelength 0.71073
_diffrn_reflns_av_R_equivalents 0.0230
_diffrn_reflns_av_sigmaI/netI 0.0281
_diffrn_reflns_limit_h_max 3
_diffrn_reflns_limit_h_min -4
_diffrn_reflns_limit_k_max 8
_diffrn_reflns_limit_k_min -8
_diffrn_reflns_limit_l_max 6
_diffrn_reflns_limit_l_min -9
_diffrn_reflns_number 1064
_diffrn_reflns_theta_full 25.00
_diffrn_reflns_theta_max 25.00
_diffrn_reflns_theta_min 3.12
_diffrn_standards_number 0
_exptl_absorpt_coefficient_mu 15.655
_exptl_absorpt_correction_T_max 1.00000
_exptl_absorpt_correction_T_min 0.25926
_exptl_absorpt_correction_type multi-scan
_exptl_absorpt_process_details 'CrysAlis RED (Oxford Diffraction Ltd, 2009)'
_exptl_crystal_density_diffrn 3.133
_exptl_crystal_density_method 'not measured'
_exptl_crystal_F_000 170
_exptl_crystal_size_max 0.40
_exptl_crystal_size_mid 0.20
_exptl_crystal_size_min 0.10
_refine_diff_density_max 1.262
_refine_diff_density_min -1.147
_refine_diff_density_rms 0.255
_refine_ls_extinction_method none
_refine_ls_goodness_of_fit_ref 1.204
_refine_ls_hydrogen_treatment constr
_refine_ls_matrix_type full
_refine_ls_number_parameters 46
_refine_ls_number_reflns 681
_refine_ls_number_restraints 0
_refine_ls_restrained_S_all 1.204
_refine_ls_R_factor_all 0.0370
_refine_ls_R_factor_gt 0.0342
_refine_ls_shift/su_max 0.000
_refine_ls_shift/su_mean 0.000
_refine_ls_structure_factor_coef Fsqd
_refine_ls_weighting_details 'calc w=1/[\s^2^(Fo^2^)+(0.0749P)^2^+0.0000P] where P=(Fo^2^+2Fc^2^)/3'
_refine_ls_weighting_scheme calc
_refine_ls_wR_factor_gt 0.1123
_refine_ls_wR_factor_ref 0.1132
_reflns_number_gt 616
_reflns_number_total 681
_reflns_threshold_expression >2sigma(I)
_cod_data_source_file c0nj00809e.txt
_cod_data_source_block tab1
_cod_depositor_comments
;
The following automatic conversions were performed:
'_symmetry_cell_setting' value 'Triclinic' changed to 'triclinic'
according to '/home/saulius/struct/CIF-dictionaries/cif_core.dic'
dictionary named 'cif_core.dic' version 2.4.1 from 2010-06-29.

Automatic conversion script
Id: cif_fix_enum 1555 2011-01-17 13:19:09Z saulius 
;
_cod_original_cell_volume 194.49(3)
_cod_original_sg_symbol_H-M P-1
_cod_database_code 7052608

loop_
_symmetry_equiv_pos_as_xyz
'x, y, z'
'-x, -y, -z'

loop_
_atom_site_label
_atom_site_type_symbol
_atom_site_fract_x
_atom_site_fract_y
_atom_site_fract_z
_atom_site_U_iso_or_equiv
_atom_site_adp_type
_atom_site_occupancy
_atom_site_symmetry_multiplicity
_atom_site_calc_flag
_atom_site_refinement_flags
_atom_site_disorder_assembly
_atom_site_disorder_group
Br1 Br 0.77913(14) 0.83901(10) 0.65087(8) 0.0175(3) Uani 1 1 d . . .
Cu1 Cu 0.30204(19) 1.05443(13) 0.63630(11) 0.0205(3) Uani 1 1 d . . .
N1 N 0.4248(12) 1.3188(8) 0.8503(7) 0.0151(12) Uani 1 1 d . . .
C1 C 0.3151(16) 1.4935(10) 0.8371(9) 0.0173(14) Uani 1 1 d . . .
H1 H 0.1848 1.4946 0.7223 0.021 Uiso 1 1 calc R . .
C2 C 0.6133(15) 1.3295(10) 1.0147(9) 0.0180(14) Uani 1 1 d . . .
H2 H 0.7009 1.2101 1.0294 0.022 Uiso 1 1 calc R . .

loop_
_atom_site_aniso_label
_atom_site_aniso_U_11
_atom_site_aniso_U_22
_atom_site_aniso_U_33
_atom_site_aniso_U_23
_atom_site_aniso_U_13
_atom_site_aniso_U_12
Br1 0.0136(4) 0.0227(5) 0.0194(5) 0.0113(3) 0.0030(3) 0.0038(3)
Cu1 0.0207(5) 0.0197(5) 0.0181(5) 0.0036(4) 0.0008(4) 0.0018(4)
N1 0.015(3) 0.015(3) 0.014(3) 0.005(2) 0.002(2) 0.000(2)
C1 0.018(3) 0.022(4) 0.015(3) 0.013(3) 0.002(3) 0.001(3)
C2 0.019(3) 0.019(4) 0.019(3) 0.010(3) 0.002(3) 0.004(3)

loop_
_atom_type_symbol
_atom_type_description
_atom_type_scat_dispersion_real
_atom_type_scat_dispersion_imag
_atom_type_scat_source
C C 0.0033 0.0016 'International Tables Vol C Tables 4.2.6.8 and 6.1.1.4'
H H 0.0000 0.0000 'International Tables Vol C Tables 4.2.6.8 and 6.1.1.4'
N N 0.0061 0.0033 'International Tables Vol C Tables 4.2.6.8 and 6.1.1.4'
Cu Cu 0.3201 1.2651 'International Tables Vol C Tables 4.2.6.8 and 6.1.1.4'
Br Br -0.2901 2.4595 'International Tables Vol C Tables 4.2.6.8 and 6.1.1.4'

loop_
_geom_angle_atom_site_label_1
_geom_angle_atom_site_label_2
_geom_angle_atom_site_label_3
_geom_angle
_geom_angle_site_symmetry_1
_geom_angle_site_symmetry_3
_geom_angle_publ_flag
Cu1 Br1 Cu1 103.87(4) 1_655 . ?
Cu1 Br1 Cu1 67.44(3) 1_655 2_676 ?
Cu1 Br1 Cu1 67.15(3) . 2_676 ?
N1 Cu1 Br1 112.89(15) . 1_455 ?
N1 Cu1 Br1 109.71(15) . . ?
Br1 Cu1 Br1 103.87(4) 1_455 . ?
N1 Cu1 Br1 105.13(17) . 2_676 ?
Br1 Cu1 Br1 112.56(3) 1_455 2_676 ?
Br1 Cu1 Br1 112.85(3) . 2_676 ?
N1 Cu1 Cu1 122.70(16) . 2_676 ?
Br1 Cu1 Cu1 124.38(5) 1_455 2_676 ?
Br1 Cu1 Cu1 57.12(3) . 2_676 ?
Br1 Cu1 Cu1 55.73(3) 2_676 2_676 ?
N1 Cu1 Cu1 125.73(15) . 2_576 ?
Br1 Cu1 Cu1 57.24(3) 1_455 2_576 ?
Br1 Cu1 Cu1 124.55(5) . 2_576 ?
Br1 Cu1 Cu1 55.32(3) 2_676 2_576 ?
Cu1 Cu1 Cu1 89.43(5) 2_676 2_576 ?
C2 N1 C1 116.0(5) . . ?
C2 N1 Cu1 122.2(5) . . ?
C1 N1 Cu1 121.8(4) . . ?
N1 C1 C2 121.6(6) . 2_687 ?
N1 C2 C1 122.4(6) . 2_687 ?

loop_
_geom_bond_atom_site_label_1
_geom_bond_atom_site_label_2
_geom_bond_distance
_geom_bond_site_symmetry_2
_geom_bond_publ_flag
Br1 Cu1 2.4692(10) 1_655 ?
Br1 Cu1 2.4850(10) . ?
Br1 Cu1 2.5252(11) 2_676 ?
Cu1 N1 2.020(5) . ?
Cu1 Br1 2.4692(10) 1_455 ?
Cu1 Br1 2.5252(11) 2_676 ?
Cu1 Cu1 2.7710(16) 2_676 ?
Cu1 Cu1 2.7729(15) 2_576 ?
N1 C2 1.338(8) . ?
N1 C1 1.342(9) . ?
C1 C2 1.372(9) 2_687 ?
C2 C1 1.372(9) 2_687 ?
